data_8107073
loop_
_publ_author_name
'Li, Yaping'
'Sun, Dajun'
'Ming, Julia'
'Su, Guanfang'

_publ_section_title
;
 Crystal structure of dimethyl 5-(dibenzylamino)isophthalate, C24H23NO4
;
_journal_issue 3
_journal_name_full 'Zeitschrift f\"ur Kristallographie - New Crystal Structures'
_journal_page_first 989
_journal_page_last 990
_journal_paper_doi 10.1515/ncrs-2016-0043
_journal_volume 231
_journal_year 2016
_chemical_formula_moiety 'C24 H23 N O4'
_chemical_formula_sum 'C24 H23 N O4'
_chemical_formula_weight 389.43
_space_group_IT_number 14
_space_group_name_Hall '-P 2yn'
_space_group_name_H-M_alt 'P 1 21/n 1'
_symmetry_cell_setting monoclinic
_symmetry_space_group_name_Hall '-P 2yn'
_symmetry_space_group_name_H-M 'P 1 21/n 1'
_atom_sites_solution_hydrogens geom
_atom_sites_solution_primary direct
_atom_sites_solution_secondary difmap
_cell_angle_alpha 90.00
_cell_angle_beta 94.009(9)
_cell_angle_gamma 90.00
_cell_formula_units_Z 4
_cell_length_a 13.492(6)
_cell_length_b 9.259(4)
_cell_length_c 15.993(8)
_cell_measurement_reflns_used 4073
_cell_measurement_temperature 293(2)
_cell_measurement_theta_max 25.79
_cell_measurement_theta_min 1.69
_cell_volume 1993.0(16)
_computing_cell_refinement 'Bruker SMART'
_computing_data_collection 'Bruker SMART'
_computing_data_reduction 'Bruker SAINT'
_computing_molecular_graphics 'Bruker SHELXTL'
_computing_publication_material 'Bruker SHELXTL'
_computing_structure_refinement 'SHELXL-97 (Sheldrick, 2008) [8]'
_computing_structure_solution 'Bruker SHELXTL'
_diffrn_ambient_temperature 293(2)
_diffrn_detector_area_resol_mean 9.00
_diffrn_measured_fraction_theta_full 0.991
_diffrn_measured_fraction_theta_max 0.991
_diffrn_measurement_device_type 'CCD area detector'
_diffrn_measurement_method 'phi and omega scans'
_diffrn_radiation_monochromator graphite
_diffrn_radiation_source 'fine-focus sealed tube'
_diffrn_radiation_type MoK\a
_diffrn_radiation_wavelength 0.71073
_diffrn_reflns_av_R_equivalents 0.0264
_diffrn_reflns_av_sigmaI/netI 0.0328
_diffrn_reflns_limit_h_max 10
_diffrn_reflns_limit_h_min -16
_diffrn_reflns_limit_k_max 11
_diffrn_reflns_limit_k_min -11
_diffrn_reflns_limit_l_max 19
_diffrn_reflns_limit_l_min -19
_diffrn_reflns_number 10556
_diffrn_reflns_theta_full 26.34
_diffrn_reflns_theta_max 26.34
_diffrn_reflns_theta_min 1.91
_exptl_absorpt_coefficient_mu 0.088
_exptl_absorpt_correction_T_max 0.935
_exptl_absorpt_correction_T_min 0.821
_exptl_absorpt_correction_type empirical
_exptl_absorpt_process_details SADABS
_exptl_crystal_colour Colorless
_exptl_crystal_density_diffrn 1.298
_exptl_crystal_density_method 'not measured'
_exptl_crystal_description Block
_exptl_crystal_F_000 824
_exptl_crystal_size_max 0.27
_exptl_crystal_size_mid 0.25
_exptl_crystal_size_min 0.20
_refine_diff_density_max 0.155
_refine_diff_density_min -0.138
_refine_diff_density_rms 0.031
_refine_ls_extinction_coef 0.0093(12)
_refine_ls_extinction_expression Fc^*^=kFc[1+0.001xFc^2^\l^3^/sin(2\q)]^-1/4^
_refine_ls_extinction_method SHELXL
_refine_ls_goodness_of_fit_ref 1.022
_refine_ls_hydrogen_treatment constr
_refine_ls_matrix_type full
_refine_ls_number_parameters 263
_refine_ls_number_reflns 4037
_refine_ls_number_restraints 0
_refine_ls_restrained_S_all 1.022
_refine_ls_R_factor_all 0.0744
_refine_ls_R_factor_gt 0.0409
_refine_ls_shift/su_max 0.001
_refine_ls_shift/su_mean 0.000
_refine_ls_structure_factor_coef Fsqd
_refine_ls_weighting_details 'calc w=1/[\s^2^(Fo^2^)+(0.0509P)^2^+0.3136P] where P=(Fo^2^+2Fc^2^)/3'
_refine_ls_weighting_scheme calc
_refine_ls_wR_factor_gt 0.1015
_refine_ls_wR_factor_ref 0.1201
_reflns_number_gt 2639
_reflns_number_total 4037
_reflns_threshold_expression >2sigma(I)
_cod_data_source_file suppl_ncrs-2016-0043_suppl.cif
_cod_data_source_block 1
_cod_original_sg_symbol_H-M P21/n
_cod_database_code 8107073

loop_
_symmetry_equiv_pos_as_xyz
'x, y, z'
'-x+1/2, y+1/2, -z+1/2'
'-x, -y, -z'
'x-1/2, -y-1/2, z-1/2'

loop_
_atom_site_label
_atom_site_type_symbol
_atom_site_fract_x
_atom_site_fract_y
_atom_site_fract_z
_atom_site_U_iso_or_equiv
_atom_site_adp_type
_atom_site_occupancy
_atom_site_symmetry_multiplicity
_atom_site_calc_flag
_atom_site_refinement_flags
_atom_site_disorder_assembly
_atom_site_disorder_group
C1 C 0.05525(13) -0.1785(2) -0.06012(11) 0.0562(5) Uani 1 1 d . . .
H1A H 0.0078 -0.2165 -0.1029 0.067 Uiso 1 1 calc R . .
H1B H 0.0295 -0.0871 -0.0415 0.067 Uiso 1 1 calc R . .
C2 C 0.06177(13) -0.28157(18) 0.01288(10) 0.0483(4) Uani 1 1 d . . .
C3 C 0.13981(15) -0.3746(2) 0.02618(12) 0.0615(5) Uani 1 1 d . . .
H3 H 0.1916 -0.3717 -0.0092 0.074 Uiso 1 1 calc R . .
C4 C 0.14317(17) -0.4725(2) 0.09099(13) 0.0732(6) Uani 1 1 d . . .
H4 H 0.1968 -0.5353 0.0988 0.088 Uiso 1 1 calc R . .
C5 C 0.06814(17) -0.4779(2) 0.14378(12) 0.0687(6) Uani 1 1 d . . .
H5 H 0.0705 -0.5437 0.1878 0.082 Uiso 1 1 calc R . .
C6 C -0.01012(17) -0.3863(3) 0.13148(13) 0.0749(6) Uani 1 1 d . . .
H6 H -0.0617 -0.3896 0.1671 0.090 Uiso 1 1 calc R . .
C7 C -0.01338(15) -0.2884(2) 0.06654(13) 0.0685(6) Uani 1 1 d . . .
H7 H -0.0672 -0.2259 0.0589 0.082 Uiso 1 1 calc R . .
C8 C 0.16092(15) -0.2091(2) -0.18044(10) 0.0580(5) Uani 1 1 d . . .
H8A H 0.1148 -0.2886 -0.1908 0.070 Uiso 1 1 calc R . .
H8B H 0.2276 -0.2480 -0.1812 0.070 Uiso 1 1 calc R . .
C9 C 0.14514(13) -0.1015(2) -0.25111(10) 0.0515(4) Uani 1 1 d . . .
C10 C 0.18728(16) -0.1264(2) -0.32525(12) 0.0680(6) Uani 1 1 d . . .
H10 H 0.2294 -0.2051 -0.3299 0.082 Uiso 1 1 calc R . .
C11 C 0.1680(2) -0.0363(3) -0.39290(13) 0.0875(8) Uani 1 1 d . . .
H11 H 0.1958 -0.0560 -0.4433 0.105 Uiso 1 1 calc R . .
C12 C 0.1085(2) 0.0815(3) -0.38650(14) 0.0863(8) Uani 1 1 d . . .
H12 H 0.0954 0.1420 -0.4324 0.104 Uiso 1 1 calc R . .
C13 C 0.06851(16) 0.1099(3) -0.31302(14) 0.0805(7) Uani 1 1 d . . .
H13 H 0.0292 0.1915 -0.3080 0.097 Uiso 1 1 calc R . .
C14 C 0.08589(15) 0.0185(2) -0.24575(12) 0.0691(6) Uani 1 1 d . . .
H14 H 0.0571 0.0382 -0.1958 0.083 Uiso 1 1 calc R . .
C15 C 0.21798(13) -0.06017(17) -0.05978(10) 0.0446(4) Uani 1 1 d . . .
C16 C 0.20603(12) 0.00105(17) 0.01858(10) 0.0456(4) Uani 1 1 d . . .
H16 H 0.1503 -0.0225 0.0469 0.055 Uiso 1 1 calc R . .
C17 C 0.27545(12) 0.09607(17) 0.05507(9) 0.0429(4) Uani 1 1 d . . .
C18 C 0.36014(12) 0.13144(18) 0.01569(9) 0.0461(4) Uani 1 1 d . . .
H18 H 0.4069 0.1949 0.0405 0.055 Uiso 1 1 calc R . .
C19 C 0.37354(12) 0.07000(18) -0.06150(10) 0.0452(4) Uani 1 1 d . . .
C20 C 0.30450(13) -0.02349(18) -0.09831(10) 0.0476(4) Uani 1 1 d . . .
H20 H 0.3155 -0.0634 -0.1502 0.057 Uiso 1 1 calc R . .
C21 C 0.25400(13) 0.16115(18) 0.13664(10) 0.0467(4) Uani 1 1 d . . .
C22 C 0.45971(13) 0.1075(2) -0.11017(10) 0.0511(4) Uani 1 1 d . . .
C23 C 0.30982(16) 0.3226(2) 0.24368(11) 0.0694(6) Uani 1 1 d . . .
H23A H 0.3653 0.3848 0.2583 0.104 Uiso 1 1 calc R . .
H23B H 0.3043 0.2518 0.2869 0.104 Uiso 1 1 calc R . .
H23C H 0.2500 0.3790 0.2379 0.104 Uiso 1 1 calc R . .
C24 C 0.59744(14) 0.2593(3) -0.11894(13) 0.0776(6) Uani 1 1 d . . .
H24A H 0.6405 0.1803 -0.1305 0.116 Uiso 1 1 calc R . .
H24B H 0.6343 0.3310 -0.0865 0.116 Uiso 1 1 calc R . .
H24C H 0.5712 0.3012 -0.1708 0.116 Uiso 1 1 calc R . .
N1 N 0.14804(11) -0.15165(15) -0.09763(8) 0.0528(4) Uani 1 1 d . . .
O1 O 0.18006(10) 0.13789(15) 0.17213(8) 0.0672(4) Uani 1 1 d . . .
O2 O 0.32461(9) 0.25123(14) 0.16560(7) 0.0608(4) Uani 1 1 d . . .
O3 O 0.47438(11) 0.05655(17) -0.17674(8) 0.0777(4) Uani 1 1 d . . .
O4 O 0.51747(9) 0.20784(15) -0.07289(7) 0.0600(4) Uani 1 1 d . . .

loop_
_atom_site_aniso_label
_atom_site_aniso_U_11
_atom_site_aniso_U_22
_atom_site_aniso_U_33
_atom_site_aniso_U_23
_atom_site_aniso_U_13
_atom_site_aniso_U_12
C1 0.0544(11) 0.0562(11) 0.0565(10) 0.0035(9) -0.0077(9) -0.0033(9)
C2 0.0510(10) 0.0457(10) 0.0473(9) -0.0039(8) -0.0018(8) -0.0056(8)
C3 0.0691(12) 0.0614(12) 0.0554(11) 0.0073(9) 0.0144(10) 0.0091(10)
C4 0.0885(15) 0.0669(13) 0.0648(12) 0.0166(11) 0.0105(12) 0.0163(12)
C5 0.0866(16) 0.0659(13) 0.0535(11) 0.0108(10) 0.0030(11) -0.0168(12)
C6 0.0684(14) 0.0902(16) 0.0677(13) 0.0067(12) 0.0170(11) -0.0177(13)
C7 0.0520(11) 0.0789(14) 0.0751(13) 0.0033(12) 0.0072(10) 0.0019(10)
C8 0.0693(12) 0.0534(11) 0.0497(10) -0.0056(8) -0.0066(9) -0.0016(9)
C9 0.0522(10) 0.0584(11) 0.0431(9) -0.0038(8) -0.0029(8) -0.0096(9)
C10 0.0798(14) 0.0624(13) 0.0634(12) -0.0150(10) 0.0155(11) -0.0190(11)
C11 0.129(2) 0.0854(17) 0.0506(12) -0.0070(12) 0.0262(13) -0.0459(17)
C12 0.1049(19) 0.098(2) 0.0546(13) 0.0214(13) -0.0057(13) -0.0334(16)
C13 0.0705(14) 0.0957(17) 0.0746(15) 0.0316(13) 0.0018(12) 0.0075(13)
C14 0.0705(13) 0.0859(15) 0.0516(10) 0.0165(10) 0.0091(10) 0.0140(12)
C15 0.0524(10) 0.0408(9) 0.0396(8) 0.0055(7) -0.0035(8) 0.0042(8)
C16 0.0480(9) 0.0447(10) 0.0441(9) 0.0073(7) 0.0020(8) 0.0026(8)
C17 0.0489(9) 0.0417(9) 0.0379(8) 0.0048(7) 0.0021(7) 0.0060(8)
C18 0.0483(9) 0.0487(10) 0.0408(9) 0.0022(7) 0.0004(8) 0.0013(8)
C19 0.0473(9) 0.0496(10) 0.0387(8) 0.0043(7) 0.0036(7) 0.0078(8)
C20 0.0581(11) 0.0478(10) 0.0363(8) -0.0001(7) -0.0003(8) 0.0089(8)
C21 0.0518(10) 0.0458(10) 0.0427(9) 0.0058(7) 0.0039(8) 0.0039(8)
C22 0.0511(10) 0.0599(11) 0.0424(9) 0.0023(8) 0.0033(8) 0.0091(9)
C23 0.0760(14) 0.0818(14) 0.0506(11) -0.0226(10) 0.0049(10) 0.0062(11)
C24 0.0551(12) 0.1096(18) 0.0699(13) 0.0069(12) 0.0171(11) -0.0112(12)
N1 0.0620(9) 0.0544(9) 0.0412(7) 0.0016(6) -0.0030(7) -0.0078(7)
O1 0.0707(9) 0.0774(10) 0.0560(8) -0.0050(7) 0.0223(7) -0.0121(7)
O2 0.0586(8) 0.0721(9) 0.0527(7) -0.0204(6) 0.0103(6) -0.0057(7)
O3 0.0803(10) 0.0999(11) 0.0555(8) -0.0191(8) 0.0233(7) -0.0051(9)
O4 0.0487(7) 0.0800(9) 0.0522(7) -0.0014(7) 0.0092(6) -0.0065(7)

loop_
_atom_type_symbol
_atom_type_description
_atom_type_scat_dispersion_real
_atom_type_scat_dispersion_imag
_atom_type_scat_source
C C 0.0033 0.0016 'International Tables Vol C Tables 4.2.6.8 and 6.1.1.4'
H H 0.0000 0.0000 'International Tables Vol C Tables 4.2.6.8 and 6.1.1.4'
N N 0.0061 0.0033 'International Tables Vol C Tables 4.2.6.8 and 6.1.1.4'
O O 0.0106 0.0060 'International Tables Vol C Tables 4.2.6.8 and 6.1.1.4'

loop_
_geom_angle_atom_site_label_1
_geom_angle_atom_site_label_2
_geom_angle_atom_site_label_3
_geom_angle
_geom_angle_site_symmetry_1
_geom_angle_site_symmetry_3
N1 C1 C2 115.16(15) . .
N1 C1 H1A 108.5 . .
C2 C1 H1A 108.5 . .
N1 C1 H1B 108.5 . .
C2 C1 H1B 108.5 . .
H1A C1 H1B 107.5 . .
C3 C2 C7 117.91(17) . .
C3 C2 C1 121.55(17) . .
C7 C2 C1 120.50(17) . .
C2 C3 C4 121.17(19) . .
C2 C3 H3 119.4 . .
C4 C3 H3 119.4 . .
C5 C4 C3 120.3(2) . .
C5 C4 H4 119.9 . .
C3 C4 H4 119.9 . .
C6 C5 C4 119.39(19) . .
C6 C5 H5 120.3 . .
C4 C5 H5 120.3 . .
C5 C6 C7 120.3(2) . .
C5 C6 H6 119.9 . .
C7 C6 H6 119.9 . .
C2 C7 C6 121.0(2) . .
C2 C7 H7 119.5 . .
C6 C7 H7 119.5 . .
N1 C8 C9 114.94(15) . .
N1 C8 H8A 108.5 . .
C9 C8 H8A 108.5 . .
N1 C8 H8B 108.5 . .
C9 C8 H8B 108.5 . .
H8A C8 H8B 107.5 . .
C10 C9 C14 117.95(18) . .
C10 C9 C8 119.38(18) . .
C14 C9 C8 122.60(16) . .
C9 C10 C11 120.7(2) . .
C9 C10 H10 119.6 . .
C11 C10 H10 119.6 . .
C12 C11 C10 120.4(2) . .
C12 C11 H11 119.8 . .
C10 C11 H11 119.8 . .
C13 C12 C11 119.6(2) . .
C13 C12 H12 120.2 . .
C11 C12 H12 120.2 . .
C12 C13 C14 120.2(2) . .
C12 C13 H13 119.9 . .
C14 C13 H13 119.9 . .
C9 C14 C13 121.1(2) . .
C9 C14 H14 119.5 . .
C13 C14 H14 119.5 . .
N1 C15 C16 121.76(16) . .
N1 C15 C20 121.54(15) . .
C16 C15 C20 116.70(15) . .
C17 C16 C15 121.32(16) . .
C17 C16 H16 119.3 . .
C15 C16 H16 119.3 . .
C18 C17 C16 121.01(15) . .
C18 C17 C21 121.51(16) . .
C16 C17 C21 117.46(15) . .
C17 C18 C19 118.24(16) . .
C17 C18 H18 120.9 . .
C19 C18 H18 120.9 . .
C20 C19 C18 120.99(16) . .
C20 C19 C22 117.06(15) . .
C18 C19 C22 121.88(16) . .
C19 C20 C15 121.72(15) . .
C19 C20 H20 119.1 . .
C15 C20 H20 119.1 . .
O1 C21 O2 123.25(16) . .
O1 C21 C17 124.20(16) . .
O2 C21 C17 112.54(15) . .
O3 C22 O4 123.27(17) . .
O3 C22 C19 124.07(18) . .
O4 C22 C19 112.63(15) . .
O2 C23 H23A 109.5 . .
O2 C23 H23B 109.5 . .
H23A C23 H23B 109.5 . .
O2 C23 H23C 109.5 . .
H23A C23 H23C 109.5 . .
H23B C23 H23C 109.5 . .
O4 C24 H24A 109.5 . .
O4 C24 H24B 109.5 . .
H24A C24 H24B 109.5 . .
O4 C24 H24C 109.5 . .
H24A C24 H24C 109.5 . .
H24B C24 H24C 109.5 . .
C15 N1 C1 120.65(14) . .
C15 N1 C8 120.38(15) . .
C1 N1 C8 118.57(15) . .
C21 O2 C23 116.90(15) . .
C22 O4 C24 116.26(15) . .

loop_
_geom_bond_atom_site_label_1
_geom_bond_atom_site_label_2
_geom_bond_distance
_geom_bond_site_symmetry_2
C1 N1 1.447(2) .
C1 C2 1.506(2) .
C1 H1A 0.9700 .
C1 H1B 0.9700 .
C2 C3 1.366(2) .
C2 C7 1.375(3) .
C3 C4 1.375(3) .
C3 H3 0.9300 .
C4 C5 1.364(3) .
C4 H4 0.9300 .
C5 C6 1.358(3) .
C5 H5 0.9300 .
C6 C7 1.377(3) .
C6 H6 0.9300 .
C7 H7 0.9300 .
C8 N1 1.449(2) .
C8 C9 1.511(2) .
C8 H8A 0.9700 .
C8 H8B 0.9700 .
C9 C10 1.370(3) .
C9 C14 1.375(3) .
C10 C11 1.377(3) .
C10 H10 0.9300 .
C11 C12 1.363(3) .
C11 H11 0.9300 .
C12 C13 1.352(3) .
C12 H12 0.9300 .
C13 C14 1.376(3) .
C13 H13 0.9300 .
C14 H14 0.9300 .
C15 N1 1.376(2) .
C15 C16 1.395(2) .
C15 C20 1.399(2) .
C16 C17 1.384(2) .
C16 H16 0.9300 .
C17 C18 1.382(2) .
C17 C21 1.484(2) .
C18 C19 1.383(2) .
C18 H18 0.9300 .
C19 C20 1.374(2) .
C19 C22 1.485(2) .
C20 H20 0.9300 .
C21 O1 1.201(2) .
C21 O2 1.325(2) .
C22 O3 1.193(2) .
C22 O4 1.327(2) .
C23 O2 1.439(2) .
C23 H23A 0.9600 .
C23 H23B 0.9600 .
C23 H23C 0.9600 .
C24 O4 1.430(2) .
C24 H24A 0.9600 .
C24 H24B 0.9600 .
C24 H24C 0.9600 .

loop_
_geom_torsion_atom_site_label_1
_geom_torsion_atom_site_label_2
_geom_torsion_atom_site_label_3
_geom_torsion_atom_site_label_4
_geom_torsion
_geom_torsion_site_symmetry_1
_geom_torsion_site_symmetry_2
_geom_torsion_site_symmetry_3
_geom_torsion_site_symmetry_4
N1 C1 C2 C3 -19.0(2) . . . .
N1 C1 C2 C7 163.57(16) . . . .
C7 C2 C3 C4 0.2(3) . . . .
C1 C2 C3 C4 -177.28(18) . . . .
C2 C3 C4 C5 -0.3(3) . . . .
C3 C4 C5 C6 0.4(3) . . . .
C4 C5 C6 C7 -0.3(3) . . . .
C3 C2 C7 C6 -0.2(3) . . . .
C1 C2 C7 C6 177.35(18) . . . .
C5 C6 C7 C2 0.2(3) . . . .
N1 C8 C9 C10 157.45(17) . . . .
N1 C8 C9 C14 -25.7(3) . . . .
C14 C9 C10 C11 -2.0(3) . . . .
C8 C9 C10 C11 174.95(18) . . . .
C9 C10 C11 C12 1.6(3) . . . .
C10 C11 C12 C13 0.2(4) . . . .
C11 C12 C13 C14 -1.6(4) . . . .
C10 C9 C14 C13 0.7(3) . . . .
C8 C9 C14 C13 -176.19(19) . . . .
C12 C13 C14 C9 1.1(3) . . . .
N1 C15 C16 C17 -178.18(14) . . . .
C20 C15 C16 C17 1.5(2) . . . .
C15 C16 C17 C18 -1.3(2) . . . .
C15 C16 C17 C21 177.11(14) . . . .
C16 C17 C18 C19 0.4(2) . . . .
C21 C17 C18 C19 -177.94(14) . . . .
C17 C18 C19 C20 0.2(2) . . . .
C17 C18 C19 C22 176.90(14) . . . .
C18 C19 C20 C15 0.2(2) . . . .
C22 C19 C20 C15 -176.69(14) . . . .
N1 C15 C20 C19 178.70(15) . . . .
C16 C15 C20 C19 -1.0(2) . . . .
C18 C17 C21 O1 177.42(16) . . . .
C16 C17 C21 O1 -0.9(2) . . . .
C18 C17 C21 O2 -1.1(2) . . . .
C16 C17 C21 O2 -179.43(14) . . . .
C20 C19 C22 O3 -3.5(3) . . . .
C18 C19 C22 O3 179.62(17) . . . .
C20 C19 C22 O4 174.38(14) . . . .
C18 C19 C22 O4 -2.5(2) . . . .
C16 C15 N1 C1 5.0(2) . . . .
C20 C15 N1 C1 -174.69(15) . . . .
C16 C15 N1 C8 177.67(15) . . . .
C20 C15 N1 C8 -2.0(2) . . . .
C2 C1 N1 C15 -77.5(2) . . . .
C2 C1 N1 C8 109.73(17) . . . .
C9 C8 N1 C15 -72.6(2) . . . .
C9 C8 N1 C1 100.20(19) . . . .
O1 C21 O2 C23 0.2(2) . . . .
C17 C21 O2 C23 178.69(14) . . . .
O3 C22 O4 C24 3.1(3) . . . .
C19 C22 O4 C24 -174.78(15) . . . .
